data_2011329
loop_
_publ_author_name
' Muthuraman, Meiyappan  '
' Nicoud, Jean-Fran\,cois  '
' Bagieu-Beucher, Muriel  '

_publ_section_title
;
 Sodium 5-nitro-2-pyridonate trihydrate
;
_journal_issue 9
_journal_name_full 'Acta Crystallographica Section C'
_journal_page_first 1077
_journal_page_last 1078
_journal_paper_doi 10.1107/S0108270100009045
_journal_volume 56
_journal_year 2000
_chemical_formula_iupac 'Na(C5 H3 N2 O3 ) , 3H2 O'
_chemical_formula_moiety 'C5 H3 N2  O3 - , Na + , 3H2 O '
_chemical_formula_sum 'C5 H9 N2 Na O6'
_chemical_formula_weight 216.13
_space_group_IT_number 2
_symmetry_cell_setting triclinic
_symmetry_space_group_name_Hall '-P 1'
_symmetry_space_group_name_H-M 'P -1'
_cell_angle_alpha 102.978(8)
_cell_angle_beta 104.697(4)
_cell_angle_gamma 74.017(8)
_cell_formula_units_Z 2
_cell_length_a 7.0044(5)
_cell_length_b 11.1820(10)
_cell_length_c 6.3971(8)
_cell_measurement_reflns_used 2258
_cell_measurement_temperature 296.2
_cell_measurement_theta_max 22.61
_cell_measurement_theta_min 2.81
_cell_volume 459.42(8)
_computing_cell_refinement KappaCCD
_computing_data_collection 'KappaCCD  (Enraf-Nonius, 1998)'
_computing_data_reduction 'TEXSAN (Molecular Structure Corporation, 1997)'
_computing_molecular_graphics 'ORTEP (Johnson, 1976) and MOLVIEW (Cense, 1990)'
_computing_publication_material TEXSAN
_computing_structure_refinement TEXSAN
_computing_structure_solution
;
SIR92 (Altomare et al., 1993)
;
_diffrn_ambient_temperature 296.2
_diffrn_measurement_device KappaCCD
_diffrn_measurement_method \f
_diffrn_radiation_monochromator graphite
_diffrn_radiation_source 'fine-focus sealed tube'
_diffrn_radiation_type 'Ag K\a'
_diffrn_radiation_wavelength .5608
_diffrn_reflns_av_R_equivalents .00000
_diffrn_reflns_av_sigmaI/netI .103
_diffrn_reflns_limit_h_max 8
_diffrn_reflns_limit_h_min -9
_diffrn_reflns_limit_k_max 14
_diffrn_reflns_limit_k_min -15
_diffrn_reflns_limit_l_max 8
_diffrn_reflns_limit_l_min 0
_diffrn_reflns_reduction_process 'Lp corrections applied'
_diffrn_reflns_theta_max 22.61
_diffrn_reflns_theta_min 2.81
_diffrn_standards_decay_% /
_exptl_absorpt_coefficient_mu .102
_exptl_absorpt_correction_type none
_exptl_crystal_colour yellow
_exptl_crystal_density_diffrn 1.562
_exptl_crystal_density_meas ?
_exptl_crystal_description needle
_exptl_crystal_F_000 224.00
_exptl_crystal_size_max .34
_exptl_crystal_size_mid .14
_exptl_crystal_size_min .11
_refine_diff_density_max .31
_refine_diff_density_min -.28
_refine_ls_extinction_method none
_refine_ls_goodness_of_fit_all 1.908
_refine_ls_goodness_of_fit_ref 1.910
_refine_ls_hydrogen_treatment noref
_refine_ls_matrix_type full
_refine_ls_number_constraints 0
_refine_ls_number_parameters 127
_refine_ls_number_reflns 1573
_refine_ls_number_restraints 0
_refine_ls_R_factor_all .0514
_refine_ls_R_factor_gt .0510
_refine_ls_shift/su_max <0.001
_refine_ls_shift/su_mean .0001
_refine_ls_structure_factor_coef F
_refine_ls_weighting_details 'w = 1/[\s^2^(Fo)]'
_refine_ls_weighting_scheme sigma
_refine_ls_wR_factor_all .0570
_refine_ls_wR_factor_ref .0570
_reflns_number_gt 1573
_reflns_number_total 2258
_reflns_threshold_expression I>3.00\s(I)
_cod_data_source_file gs1079.cif
_cod_data_source_block Na5N2py
_cod_depositor_comments
;
The following automatic conversions were performed:

'_exptl_crystal_density_meas' value 'not measured' was changed to '?'
- the value is perceived as not measured.

Automatic conversion script
Id: cif_fix_values 3008 2015-01-20 13:52:24Z robertas 
;
_cod_original_cell_volume 459.40(9)
_cod_original_sg_symbol_H-M 'P -1       '
_cod_original_formula_sum 'C5 H9 N2 Na O6 '
_cod_database_code 2011329

loop_
_symmetry_equiv_pos_as_xyz
'  +x,  +y,  +z'
'  -x,  -y,  -z'

loop_
_atom_site_label
_atom_site_fract_x
_atom_site_fract_y
_atom_site_fract_z
_atom_site_U_iso_or_equiv
_atom_site_adp_type
_atom_site_calc_flag
_atom_site_calc_attached_atom
_atom_site_refinement_flags
_atom_site_occupancy
Na1 .60107(8) .44741(5) .75827(8) .0414(2) Uani d ? . 1.000
O1 .9347(2) -.30740(9) .6454(2) .0450(3) Uani d ? . 1.000
O2 .6122(2) .13815(11) .1563(2) .0690(4) Uani d ? . 1.000
O3 .6263(2) .24290(10) .4802(2) .0698(4) Uani d ? . 1.000
O4 .9128(2) .3444(2) .9266(2) .0906(5) Uani d ? . 1.000
O5 .5640(2) .63327(9) 1.0299(2) .0470(3) Uani d ? . 1.000
O6 .27311(13) .50049(9) .5196(2) .0406(3) Uani d ? . 1.000
N1 .7957(2) -.19659(11) .3649(2) .0501(4) Uani d ? . 1.000
N2 .6485(2) .14286(11) .3564(2) .0391(4) Uani d ? . 1.000
C1 .8650(2) -.20009(12) .5839(2) .0328(4) Uani d ? . 1.000
C2 .8558(2) -.08602(13) .7355(2) .0411(4) Uani d ? . 1.000
C3 .7846(2) .02772(13) .6660(2) .0406(4) Uani d ? . 1.000
C4 .7209(2) .02791(12) .4430(2) .0310(4) Uani d ? . 1.000
C5 .7277(2) -.08527(13) .3005(2) .0464(4) Uani d ? . 1.000
H1 .9064 -.0890 .9084 .062 Uiso c ? . 1.000
H2 .7776 .1143 .7810 .061 Uiso c ? . 1.000
H3 .6745 -.0824 .1273 .070 Uiso c ? . 1.000
H4 1.0199 .3138 .8470 .137 Uiso c ? . 1.000
H5 .9576 .3296 1.0336 .137 Uiso c ? . 1.000
H6 .6662 .6673 1.1405 .071 Uiso c ? . 1.000
H7 .5131 .6862 .9925 .071 Uiso c ? . 1.000
H8 .1888 .5589 .5766 .061 Uiso c ? . 1.000
H9 .2200 .4385 .4619 .061 Uiso c ? . 1.000

loop_
_atom_site_aniso_label
_atom_site_aniso_U_11
_atom_site_aniso_U_22
_atom_site_aniso_U_33
_atom_site_aniso_U_12
_atom_site_aniso_U_13
_atom_site_aniso_U_23
Na1 .0456(4) .0411(4) .0359(4) -.0055(3) .0073(2) .0100(3)
O1 .0548(6) .0331(6) .0442(6) -.0059(5) .0039(5) .0133(5)
O2 .1104(10) .0446(7) .0462(8) -.0076(7) .0053(6) .0208(6)
O3 .1015(10) .0264(6) .0678(9) -.0067(6) .0088(7) .0003(6)
O4 .0630(8) .1352(13) .0460(8) .0288(8) .0081(6) .0276(8)
O5 .0608(7) .0361(6) .0439(6) -.0153(5) .0000(5) .0131(5)
O6 .0380(5) .0329(5) .0501(6) -.0059(4) .0103(4) .0066(4)
N1 .0832(9) .0269(7) .0315(7) -.0061(6) .0049(6) .0031(5)
N2 .0413(7) .0301(7) .0448(8) -.0076(5) .0062(5) .0079(6)
C1 .0327(7) .0330(8) .0332(8) -.0067(5) .0061(5) .0083(6)
C2 .0513(8) .0393(9) .0291(8) -.0105(7) .0019(6) .0055(6)
C3 .0505(8) .0334(8) .0335(8) -.0104(6) .0058(6) -.0012(6)
C4 .0327(7) .0264(7) .0338(8) -.0058(5) .0071(5) .0053(6)
C5 .0724(10) .0318(8) .0294(8) -.0059(7) .0080(7) .0043(6)

loop_
_atom_type_symbol
_atom_type_scat_dispersion_real
_atom_type_scat_dispersion_imag
_atom_type_scat_source
C .000 .000
;International Tables for Crystallography
(1992, Vol. C, Table 6.1.1.2)
;
H .000 .000
;International Tables for Crystallography
(1992, Vol. C, Table 6.1.1.2)
;
N .000 .000
;International Tables for Crystallography
(1992, Vol. C, Table 6.1.1.2)
;
O .000 .000
;International Tables for Crystallography
(1992, Vol. C, Table 6.1.1.2)
;
Na .000 .000
;International Tables for Crystallography
(1992, Vol. C, Tables 4.2.6.8 and 6.1.1.1)
;

loop_
_diffrn_reflns_number
2258

loop_
_geom_angle_atom_site_label_1
_geom_angle_atom_site_label_2
_geom_angle_atom_site_label_3
_geom_angle_site_symmetry_1
_geom_angle_site_symmetry_2
_geom_angle_site_symmetry_3
_geom_angle
_geom_angle_publ_flag
O3 Na1 O4 . . . 83.10(7) ?
O3 Na1 O5 . . . 176.08(6) ?
O3 Na1 O5 . . 2_667 91.06(6) ?
O3 Na1 O6 . . . 81.50(6) ?
O3 Na1 O6 . . 2_666 78.25(6) ?
O4 Na1 O5 . . . 97.38(7) ?
O4 Na1 O5 . . 2_667 90.69(6) ?
O4 Na1 O6 . . . 164.41(7) ?
O4 Na1 O6 . . 2_666 94.65(6) ?
O5 Na1 O5 . . . 85.05(5) ?
O5 Na1 O6 . . . 97.82(5) ?
O5 Na1 O6 . . 2_666 105.56(5) ?
O5 Na1 O6 2_667 . . 87.22(5) ?
O5 Na1 O6 2_667 . 2_666 167.35(5) ?
O6 Na1 O6 . . . 84.55(5) ?
Na1 O3 N2 . . . 176.20(10) ?
Na1 O4 H4 . . . 119.2 no
Na1 O4 H5 . . . 135.7 no
H4 O4 H5 . . . 105.1 no
Na1 O5 Na1 . . . 94.95(5) ?
Na1 O5 H6 . . . 129.6 no
Na1 O5 H7 . . . 115.6 no
Na1 O5 H6 . 2_667 2_667 102.9 no
Na1 O5 H7 . 2_667 2_667 116.7 no
H6 O5 H7 . . . 97.7 no
Na1 O6 Na1 . . . 95.45(5) ?
Na1 O6 H8 . . . 114.5 no
Na1 O6 H9 . . . 114.2 no
Na1 O6 H8 . 2_666 2_666 115.3 no
Na1 O6 H9 . 2_666 2_666 107.7 no
H8 O6 H9 . . . 109.1 no
C1 N1 C5 . . . 118.4(2) ?
O2 N2 O3 . . . 121.3(2) ?
O2 N2 C4 . . . 118.9(2) ?
O3 N2 C4 . . . 119.7(2) ?
O1 C1 N1 . . . 118.4(2) ?
O1 C1 C2 . . . 121.9(2) ?
N1 C1 C2 . . . 119.7(2) ?
C1 C2 C3 . . . 120.9(2) ?
C1 C2 H1 . . . 119.6 no
C3 C2 H1 . . . 119.4 no
C2 C3 C4 . . . 117.8(2) ?
C2 C3 H2 . . . 120.9 no
C4 C3 H2 . . . 121.2 no
N2 C4 C3 . . . 121.4(2) ?
N2 C4 C5 . . . 119.1(2) ?
C3 C4 C5 . . . 119.5(2) ?
N1 C5 C4 . . . 123.5(2) ?
N1 C5 H3 . . . 118.5 no
C4 C5 H3 . . . 118.0 no

loop_
_geom_bond_atom_site_label_1
_geom_bond_atom_site_label_2
_geom_bond_site_symmetry_1
_geom_bond_site_symmetry_2
_geom_bond_distance
_geom_bond_publ_flag
Na1 O3 . . 2.556(2) ?
Na1 O4 . . 2.288(2) ?
Na1 O5 . . 2.391(2) ?
Na1 O5 . 2_667 2.430(2) ?
Na1 O6 . . 2.4160(10) ?
Na1 O6 . 2_666 2.4120(10) ?
O1 C1 . . 1.275(2) ?
O2 N2 . . 1.232(2) ?
O3 N2 . . 1.213(2) ?
O4 H4 . . .96 no
O4 H5 . . .71 no
O5 H6 . . .97 no
O5 H7 . . .66 no
O6 H8 . . .84 no
O6 H9 . . .84 no
N1 C1 . . 1.367(2) ?
N1 C5 . . 1.323(3) ?
N2 C4 . . 1.426(2) ?
C1 C2 . . 1.415(3) ?
C2 C3 . . 1.362(3) ?
C2 H1 . . 1.08 no
C3 C4 . . 1.383(3) ?
C3 H2 . . 1.07 no
C4 C5 . . 1.380(3) ?
C5 H3 . . 1.08 no

loop_
_geom_contact_atom_site_label_1
_geom_contact_atom_site_label_2
_geom_contact_distance
_geom_contact_site_symmetry_2
_geom_contact_publ_flag
O1 H9 1.9598 2_656 no
O1 H5 2.0465 2_757 no
O1 H8 2.0571 1_645 no
O1 O4 2.755(2) 2_757 no
O1 O6 2.797(2) 2_656 no
O1 O6 2.875(2) 1_645 no
O2 H3 2.4589 2_655 no
O2 C5 3.320(3) 2_655 no
O4 N1 3.011(2) 2_756 no
O5 N1 2.992(2) 1_566 no
N1 H6 2.0774 1_544 no
N1 H4 2.0931 2_756 no

loop_
_geom_hbond_atom_site_label_D
_geom_hbond_atom_site_label_H
_geom_hbond_atom_site_label_A
_geom_hbond_site_symmetry_A
_geom_hbond_distance_DH
_geom_hbond_distance_HA
_geom_hbond_distance_DA
_geom_hbond_angle_DHA
_geom_hbond_publ_flag
O4 H5 O1 2_757 .71 2.047 2.755(2) 173 yes
O6 H8 O1 1_465 .84 2.057 2.875(2) 166 yes
O6 H9 O1 2_656 .84 1.960 2.797(2) 171 yes
O5 H7 O2 2_666 .66 2.236 2.891(2) 170 yes
C5 H3 O2 2_655 1.08 2.459 3.320(3) 136 yes
O4 H4 N1 2_756 .96 2.093 3.011(2) 160 yes
O5 H6 N1 1_566 .97 2.077 2.992(2) 157 yes
